data_4308436
loop_
_publ_author_name
'Matsunaga, Yuki'
'Fujisawa, Kiyoshi'
'Ibi, Naoko'
'Miyashita, Yoshitaro'
'Okamoto, Ken-ichi'

_publ_section_title
;
 Structural and Spectroscopic Characterization of First-Row
 Transition Metal(II) Substituted Blue Copper Model Complexes
 with Hydrotris(pyrazolyl)borate+
;
_journal_coden_ASTM INOCAJ
_journal_issue 2
_journal_name_full 'Inorganic Chemistry'
_journal_page_first 325
_journal_page_last 335
_journal_paper_doi 10.1021/ic049814x
_journal_volume 44
_journal_year 2005
_chemical_formula_moiety 'C33 H46 B F5 N6 S Zn '
_chemical_formula_sum 'C33 H46 B F5 N6 S Zn'
_chemical_formula_weight 730.01
_space_group_IT_number 14
_symmetry_cell_setting monoclinic
_symmetry_Int_Tables_number 14
_symmetry_space_group_name_Hall '-P 2yn'
_symmetry_space_group_name_H-M 'P 1 21/n 1'
_cell_angle_alpha 90
_cell_angle_beta 114.020(8)
_cell_angle_gamma 90
_cell_formula_units_Z 4
_cell_length_a 13.983(10)
_cell_length_b 16.105(11)
_cell_length_c 18.54(1)
_cell_measurement_reflns_used 744
_cell_measurement_temperature 212.1
_cell_measurement_theta_max 27.5
_cell_measurement_theta_min 4.0
_cell_volume 3814(4)
_computing_cell_refinement CrystalClear
_computing_data_collection CrystalClear
_computing_data_reduction CrystalStructure
_computing_publication_material 'CrystalStructure Ver. 3.5.1'
_computing_structure_refinement CRYSTALS
_computing_structure_solution SIR92
_diffrn_detector_area_resol_mean 7.32
_diffrn_measured_fraction_theta_full 0.9655
_diffrn_measured_fraction_theta_max 0.9655
_diffrn_measurement_device_type 'Rigaku Mercury'
_diffrn_measurement_method \w
_diffrn_radiation_type 'Mo K\a'
_diffrn_radiation_wavelength 0.7107
_diffrn_reflns_av_R_equivalents 0.090
_diffrn_reflns_limit_h_max 13
_diffrn_reflns_limit_h_min -18
_diffrn_reflns_limit_k_max 17
_diffrn_reflns_limit_k_min -20
_diffrn_reflns_limit_l_max 24
_diffrn_reflns_limit_l_min -23
_diffrn_reflns_number 30469
_diffrn_reflns_theta_full 27.48
_diffrn_reflns_theta_max 27.48
_exptl_absorpt_coefficient_mu 0.753
_exptl_absorpt_correction_T_max 0.860
_exptl_absorpt_correction_T_min 0.599
_exptl_absorpt_correction_type multi-scan
_exptl_absorpt_process_details 'Jacobson, R. (1998)  Private communication'
_exptl_crystal_colour colorless
_exptl_crystal_density_diffrn 1.271
_exptl_crystal_density_method 'not measured'
_exptl_crystal_description block
_exptl_crystal_F_000 1528.00
_exptl_crystal_size_max 0.35
_exptl_crystal_size_mid 0.25
_exptl_crystal_size_min 0.20
_refine_diff_density_max 0.65
_refine_diff_density_min -0.55
_refine_ls_extinction_method none
_refine_ls_goodness_of_fit_ref 2.646
_refine_ls_hydrogen_treatment refall
_refine_ls_number_parameters 470
_refine_ls_number_reflns 4640
_refine_ls_R_factor_gt 0.0770
_refine_ls_shift/su_max 0.0000
_refine_ls_structure_factor_coef F
_refine_ls_weighting_details 'w = 1/\s^2^(Fo)'
_refine_ls_weighting_scheme sigma
_refine_ls_wR_factor_ref 0.0810
_reflns_number_gt 4640
_reflns_number_total 8435
_reflns_threshold_expression F^2^>2.0\s(F^2^)
_cod_data_source_file ic049814xsi20041011_033639_1.cif
_cod_data_source_block '[ZnL(SC6F5)]'
_cod_original_cell_volume 3814.3(47)
_cod_original_formula_sum 'C33 H46 B F5 N6 S Zn '
_cod_database_code 4308436

loop_
_symmetry_equiv_pos_as_xyz
x,y,z
-x,-y,-z
-x+1/2,y+1/2,-z+1/2
x+1/2,-y+1/2,z+1/2

loop_
_atom_site_label
_atom_site_type_symbol
_atom_site_fract_x
_atom_site_fract_y
_atom_site_fract_z
_atom_site_U_iso_or_equiv
_atom_site_adp_type
_atom_site_occupancy
_atom_site_symmetry_multiplicity
_atom_site_calc_flag
_atom_site_refinement_flags
_atom_site_disorder_assembly
_atom_site_disorder_group
Zn1 Zn 0.67210(6) 0.44527(5) 0.87406(4) 0.0301(2) Uani 1.00 1 d . . .
S1 S 0.6398(2) 0.56415(13) 0.80467(13) 0.0616(6) Uani 1.00 1 d . . .
F41 F 0.5168(4) 0.4148(3) 0.7115(4) 0.090(2) Uani 1.00 1 d . . .
F42 F 0.3197(4) 0.4093(5) 0.6071(3) 0.112(2) Uani 1.00 1 d . . .
F43 F 0.2035(5) 0.5489(5) 0.5680(5) 0.174(3) Uani 1.00 1 d . . .
F44 F 0.2851(6) 0.6939(4) 0.6424(6) 0.188(4) Uani 1.00 1 d . . .
F45 F 0.4859(5) 0.7001(3) 0.7495(4) 0.100(2) Uani 1.00 1 d . . .
N21 N 0.7862(4) 0.4543(3) 0.9851(3) 0.032(2) Uani 1.00 1 d . . .
N22 N 0.8020(4) 0.3807(3) 1.0272(3) 0.032(2) Uani 1.00 1 d . . .
N31 N 0.7377(4) 0.3413(3) 0.8527(3) 0.029(2) Uani 1.00 1 d . . .
N32 N 0.7621(4) 0.2835(3) 0.9115(3) 0.030(2) Uani 1.00 1 d . . .
N11 N 0.5740(4) 0.3830(3) 0.9101(3) 0.033(2) Uani 1.00 1 d . . .
N12 N 0.6211(4) 0.3173(3) 0.9595(3) 0.033(2) Uani 1.00 1 d . . .
C21 C 0.813(2) 0.6576(7) 1.0357(11) 0.266(11) Uani 1.00 1 d . . .
C22 C 0.9585(11) 0.6204(7) 1.0109(12) 0.214(9) Uani 1.00 1 d . . .
C23 C 0.8533(6) 0.5964(5) 1.0025(5) 0.050(2) Uani 1.00 1 d . . .
C24 C 0.8487(5) 0.5103(5) 1.0326(4) 0.042(2) Uani 1.00 1 d . . .
C25 C 0.9060(6) 0.4758(4) 1.1066(4) 0.046(2) Uani 1.00 1 d . . .
C26 C 0.8742(5) 0.3932(4) 1.1022(4) 0.040(2) Uani 1.00 1 d . . .
C27 C 0.9122(7) 0.3271(5) 1.1644(4) 0.058(3) Uani 1.00 1 d . . .
C28 C 0.8391(9) 0.3186(7) 1.2052(6) 0.111(5) Uani 1.00 1 d . . .
C29 C 1.0223(7) 0.3400(7) 1.2208(6) 0.109(4) Uani 1.00 1 d . . .
C31 C 0.7157(8) 0.3079(6) 0.6529(5) 0.092(4) Uani 1.00 1 d . . .
C32 C 0.8589(7) 0.3994(6) 0.7362(5) 0.084(4) Uani 1.00 1 d . . .
C33 C 0.7552(5) 0.3590(4) 0.7250(4) 0.036(2) Uani 1.00 1 d . . .
C34 C 0.7673(5) 0.3108(4) 0.7980(4) 0.032(2) Uani 1.00 1 d . . .
C35 C 0.8099(5) 0.2329(4) 0.8214(4) 0.041(2) Uani 1.00 1 d . . .
C36 C 0.8070(5) 0.2168(4) 0.8931(4) 0.034(2) Uani 1.00 1 d . . .
C37 C 0.8428(6) 0.1412(4) 0.9436(4) 0.047(2) Uani 1.00 1 d . . .
C39 C 0.7981(9) 0.0639(5) 0.8982(6) 0.106(4) Uani 1.00 1 d . . .
C38 C 0.9611(7) 0.1355(6) 0.9806(7) 0.116(4) Uani 1.00 1 d . . .
C11 C 0.2958(6) 0.4140(6) 0.7946(5) 0.080(3) Uani 1.00 1 d . . .
C12 C 0.3831(8) 0.5150(6) 0.9033(6) 0.104(4) Uani 1.00 1 d . . .
C13 C 0.3997(5) 0.4489(5) 0.8505(4) 0.048(2) Uani 1.00 1 d . . .
C14 C 0.4732(5) 0.3824(4) 0.8991(4) 0.037(2) Uani 1.00 1 d . . .
C15 C 0.4555(6) 0.3175(5) 0.9398(4) 0.050(3) Uani 1.00 1 d . . .
C16 C 0.5487(5) 0.2764(4) 0.9770(4) 0.041(2) Uani 1.00 1 d . . .
C17 C 0.5711(7) 0.1995(5) 1.0263(6) 0.066(3) Uani 1.00 1 d . . .
C18 C 0.5516(9) 0.1224(6) 0.9723(7) 0.114(5) Uani 1.00 1 d . . .
C19 C 0.5094(10) 0.1945(8) 1.0761(7) 0.142(6) Uani 1.00 1 d . . .
C40 C 0.5117(5) 0.5594(5) 0.7339(4) 0.042(2) Uani 1.00 1 d . . .
C41 C 0.4647(6) 0.4865(5) 0.6940(5) 0.050(3) Uani 1.00 1 d . . .
C42 C 0.3611(8) 0.4834(8) 0.6393(5) 0.075(4) Uani 1.00 1 d . . .
C43 C 0.3015(7) 0.5511(9) 0.6195(7) 0.096(4) Uani 1.00 1 d . . .
C44 C 0.3413(9) 0.6246(7) 0.6562(7) 0.088(4) Uani 1.00 1 d . . .
C45 C 0.4490(9) 0.6281(6) 0.7143(6) 0.070(4) Uani 1.00 1 d . . .
B1 B 0.7394(6) 0.3016(4) 0.9857(4) 0.029(2) Uani 1.00 1 d . . .

loop_
_atom_site_aniso_label
_atom_site_aniso_U_11
_atom_site_aniso_U_22
_atom_site_aniso_U_33
_atom_site_aniso_U_12
_atom_site_aniso_U_13
_atom_site_aniso_U_23
Zn1 0.0281(4) 0.0265(4) 0.0348(4) 0.0006(4) 0.0121(3) 0.0023(4)
S1 0.0557(13) 0.0419(13) 0.0635(13) -0.0083(10) -0.0001(11) 0.0228(11)
F41 0.047(3) 0.063(3) 0.143(5) 0.006(3) 0.019(3) -0.043(3)
F42 0.072(4) 0.161(6) 0.086(4) -0.029(4) 0.015(3) -0.069(4)
F43 0.060(4) 0.216(9) 0.171(7) 0.013(5) -0.030(4) 0.051(7)
F44 0.101(6) 0.122(6) 0.331(12) 0.075(5) 0.079(7) 0.119(7)
F45 0.104(5) 0.043(3) 0.175(6) 0.005(3) 0.078(5) 0.014(4)
N21 0.023(3) 0.026(3) 0.042(3) -0.001(2) 0.008(2) 0.004(3)
N22 0.031(3) 0.030(3) 0.033(3) 0.001(3) 0.008(3) 0.001(3)
N31 0.028(3) 0.031(3) 0.025(3) 0.003(2) 0.008(2) 0.007(3)
N32 0.027(3) 0.027(3) 0.036(3) 0.004(2) 0.013(3) 0.002(3)
N11 0.028(3) 0.028(3) 0.045(3) 0.001(2) 0.018(3) 0.004(3)
N12 0.029(3) 0.030(3) 0.039(3) -0.004(3) 0.014(3) -0.002(3)
C21 0.53(3) 0.047(7) 0.47(3) 0.090(13) 0.46(3) 0.088(12)
C22 0.144(13) 0.111(11) 0.48(3) 0.046(9) 0.22(2) 0.14(1)
C23 0.044(5) 0.030(4) 0.066(6) -0.006(4) 0.014(4) 0.004(4)
C24 0.032(4) 0.037(4) 0.050(5) -0.007(3) 0.009(4) -0.002(4)
C25 0.043(5) 0.037(4) 0.040(4) -0.005(3) -0.002(4) -0.002(4)
C26 0.037(4) 0.035(4) 0.039(4) 0.003(3) 0.007(4) -0.000(4)
C27 0.064(6) 0.051(5) 0.043(5) -0.012(4) 0.006(4) -0.005(4)
C28 0.125(10) 0.119(10) 0.104(9) 0.026(8) 0.064(8) 0.058(8)
C29 0.055(7) 0.124(10) 0.112(9) 0.020(6) -0.004(6) 0.051(8)
C31 0.145(11) 0.077(7) 0.037(5) -0.014(7) 0.020(6) 0.003(5)
C32 0.059(6) 0.110(8) 0.077(7) -0.020(6) 0.022(5) 0.037(6)
C33 0.031(4) 0.043(4) 0.027(4) 0.005(3) 0.006(3) 0.005(3)
C34 0.029(4) 0.030(4) 0.035(4) 0.000(3) 0.010(3) -0.002(3)
C35 0.049(5) 0.037(4) 0.043(4) 0.012(4) 0.024(4) -0.003(4)
C36 0.040(4) 0.027(4) 0.037(4) 0.008(3) 0.018(3) 0.001(3)
C37 0.061(5) 0.037(5) 0.046(5) 0.014(4) 0.025(4) 0.009(4)
C39 0.126(10) 0.043(6) 0.116(9) -0.019(6) 0.016(7) 0.019(6)
C38 0.068(8) 0.076(8) 0.149(11) 0.008(6) -0.010(7) 0.060(8)
C11 0.051(6) 0.084(7) 0.076(7) -0.011(5) -0.003(5) 0.004(5)
C12 0.094(8) 0.097(8) 0.106(8) 0.037(7) 0.025(7) -0.027(7)
C13 0.035(4) 0.055(5) 0.056(5) 0.005(4) 0.020(4) 0.007(5)
C14 0.028(4) 0.038(4) 0.048(4) -0.003(3) 0.017(3) -0.007(4)
C15 0.035(5) 0.057(5) 0.066(5) -0.005(4) 0.030(4) 0.004(4)
C16 0.036(4) 0.039(4) 0.049(5) -0.011(3) 0.019(4) 0.002(4)
C17 0.048(5) 0.056(6) 0.095(7) -0.006(4) 0.030(5) 0.033(5)
C18 0.131(11) 0.050(7) 0.160(11) 0.007(7) 0.059(9) 0.040(7)
C19 0.155(13) 0.158(13) 0.154(12) 0.024(10) 0.106(11) 0.086(10)
C40 0.043(4) 0.042(4) 0.041(4) 0.020(4) 0.017(3) 0.017(4)
C41 0.033(4) 0.063(6) 0.051(5) 0.011(4) 0.015(4) -0.006(4)
C42 0.067(7) 0.107(9) 0.048(6) -0.005(7) 0.020(5) -0.023(6)
C43 0.043(6) 0.122(10) 0.096(8) 0.012(7) 0.001(6) 0.057(8)
C44 0.057(7) 0.080(8) 0.120(10) 0.026(6) 0.028(7) 0.054(7)
C45 0.092(8) 0.044(6) 0.090(7) 0.009(5) 0.051(6) 0.025(5)
B1 0.042(5) 0.024(4) 0.020(4) 0.001(3) 0.011(3) -0.000(3)

loop_
_atom_type_symbol
_atom_type_description
_atom_type_scat_dispersion_real
_atom_type_scat_dispersion_imag
_atom_type_scat_source
Zn Zn 0.284 1.430
;
International Tables for Crystallography
(1992, Vol. C, Tables 4.2.6.8 and 6.1.1.4)
;
S S 0.125 0.123
;
International Tables for Crystallography
(1992, Vol. C, Tables 4.2.6.8 and 6.1.1.4)
;
F F 0.017 0.010
;
International Tables for Crystallography
(1992, Vol. C, Tables 4.2.6.8 and 6.1.1.4)
;
N N 0.006 0.003
;
International Tables for Crystallography
(1992, Vol. C, Tables 4.2.6.8 and 6.1.1.4)
;
C C 0.003 0.002
;
International Tables for Crystallography
(1992, Vol. C, Tables 4.2.6.8 and 6.1.1.4)
;
B B 0.001 0.001
;
International Tables for Crystallography
(1992, Vol. C, Tables 4.2.6.8 and 6.1.1.4)
;
H H 0.000 0.000
;
International Tables for Crystallography
(1992, Vol. C, Table 6.1.1.4)
;

loop_
_geom_angle_atom_site_label_1
_geom_angle_atom_site_label_2
_geom_angle_atom_site_label_3
_geom_angle
_geom_angle_publ_flag
_geom_angle_site_symmetry_1
_geom_angle_site_symmetry_2
_geom_angle_site_symmetry_3
S1 Zn1 N21 114.3(2) yes . . .
S1 Zn1 N31 126.4(2) yes . . .
S1 Zn1 N11 127.4(2) yes . . .
N21 Zn1 N31 91.5(2) yes . . .
N21 Zn1 N11 93.4(2) yes . . .
N31 Zn1 N11 94.4(2) yes . . .
C40 S1 Zn1 107.4(3) yes . . .
N22 N21 C24 107.4(5) yes . . .
N22 N21 Zn1 112.9(3) yes . . .
C24 N21 Zn1 139.6(5) yes . . .
C26 N22 B1 131.3(5) yes . . .
C26 N22 N21 109.3(5) yes . . .
B1 N22 N21 119.4(4) yes . . .
N32 N31 C34 107.5(5) yes . . .
N32 N31 Zn1 113.1(4) yes . . .
C34 N31 Zn1 139.3(4) yes . . .
C36 N32 B1 130.7(5) yes . . .
C36 N32 N31 109.2(6) yes . . .
B1 N32 N31 120.1(5) yes . . .
N12 N11 C14 106.4(6) yes . . .
N12 N11 Zn1 113.4(4) yes . . .
C14 N11 Zn1 140.2(4) yes . . .
C16 N12 B1 131.0(5) yes . . .
C16 N12 N11 109.4(5) yes . . .
B1 N12 N11 119.6(6) yes . . .
C24 C23 C21 113(1) yes . . .
C24 C23 C22 113.3(7) yes . . .
C21 C23 C22 109(1) yes . . .
C25 C24 N21 110.2(6) yes . . .
C25 C24 C23 129.7(6) yes . . .
N21 C24 C23 120.0(6) yes . . .
C26 C25 C24 106.3(6) yes . . .
C27 C26 N22 124.4(6) yes . . .
C27 C26 C25 128.8(6) yes . . .
N22 C26 C25 106.8(6) yes . . .
C28 C27 C29 112.4(8) yes . . .
C28 C27 C26 110.5(8) yes . . .
C29 C27 C26 112.6(8) yes . . .
C34 C33 C31 112.9(6) yes . . .
C34 C33 C32 110.1(5) yes . . .
C31 C33 C32 110.4(8) yes . . .
C35 C34 N31 108.9(6) yes . . .
C35 C34 C33 128.7(7) yes . . .
N31 C34 C33 122.4(6) yes . . .
C36 C35 C34 107.3(7) yes . . .
C37 C36 N32 124.1(7) yes . . .
C37 C36 C35 128.9(7) yes . . .
N32 C36 C35 107.1(6) yes . . .
C39 C37 C38 109.6(8) yes . . .
C39 C37 C36 111.8(6) yes . . .
C38 C37 C36 111.1(7) yes . . .
C14 C13 C11 112.3(7) yes . . .
C14 C13 C12 110.9(6) yes . . .
C11 C13 C12 110.2(7) yes . . .
C15 C14 N11 109.7(6) yes . . .
C15 C14 C13 129.9(7) yes . . .
N11 C14 C13 120.4(7) yes . . .
C16 C15 C14 107.4(7) yes . . .
C17 C16 N12 124.0(7) yes . . .
C17 C16 C15 128.9(8) yes . . .
N12 C16 C15 107.1(6) yes . . .
C18 C17 C19 111.2(9) yes . . .
C18 C17 C16 109.4(8) yes . . .
C19 C17 C16 113.0(8) yes . . .
C41 C40 C45 115.2(6) yes . . .
C41 C40 S1 123.6(6) yes . . .
C45 C40 S1 121.1(6) yes . . .
C42 C41 F41 116.7(8) yes . . .
C42 C41 C40 122.8(8) yes . . .
F41 C41 C40 120.4(6) yes . . .
C43 C42 F42 119.5(8) yes . . .
C43 C42 C41 121(1) yes . . .
F42 C42 C41 119.1(9) yes . . .
C44 C43 F43 118(1) yes . . .
C44 C43 C42 119.4(9) yes . . .
F43 C43 C42 121(1) yes . . .
C45 C44 F44 117.7(9) yes . . .
C45 C44 C43 119(1) yes . . .
F44 C44 C43 122.9(9) yes . . .
F45 C45 C40 119.9(8) yes . . .
F45 C45 C44 118.4(9) yes . . .
C40 C45 C44 121.7(8) yes . . .
N22 B1 N32 108.2(6) yes . . .
N22 B1 N12 109.7(5) yes . . .
N32 B1 N12 109.3(5) yes . . .

loop_
_geom_bond_atom_site_label_1
_geom_bond_atom_site_label_2
_geom_bond_distance
_geom_bond_publ_flag
_geom_bond_site_symmetry_1
_geom_bond_site_symmetry_2
Zn1 S1 2.248(2) yes . .
Zn1 N21 2.032(4) yes . .
Zn1 N31 2.024(6) yes . .
Zn1 N11 2.019(6) yes . .
S1 C40 1.739(6) yes . .
F41 C41 1.33(1) yes . .
F42 C42 1.35(1) yes . .
F43 C43 1.31(1) yes . .
F44 C44 1.33(1) yes . .
F45 C45 1.33(1) yes . .
N21 N22 1.387(7) yes . .
N21 C24 1.315(8) yes . .
N22 C26 1.360(8) yes . .
N22 B1 1.559(8) yes . .
N31 N32 1.368(7) yes . .
N31 C34 1.34(1) yes . .
N32 C36 1.357(9) yes . .
N32 B1 1.56(1) yes . .
N11 N12 1.379(7) yes . .
N11 C14 1.340(9) yes . .
N12 C16 1.35(1) yes . .
N12 B1 1.543(9) yes . .
C21 C23 1.40(2) yes . .
C22 C23 1.47(2) yes . .
C23 C24 1.50(1) yes . .
C24 C25 1.392(9) yes . .
C25 C26 1.39(1) yes . .
C26 C27 1.50(1) yes . .
C27 C28 1.51(2) yes . .
C27 C29 1.48(1) yes . .
C31 C33 1.47(1) yes . .
C32 C33 1.52(1) yes . .
C33 C34 1.51(1) yes . .
C34 C35 1.381(9) yes . .
C35 C36 1.37(1) yes . .
C36 C37 1.492(9) yes . .
C37 C39 1.49(1) yes . .
C37 C38 1.51(1) yes . .
C11 C13 1.51(1) yes . .
C12 C13 1.53(1) yes . .
C13 C14 1.504(9) yes . .
C14 C15 1.37(1) yes . .
C15 C16 1.37(1) yes . .
C16 C17 1.49(1) yes . .
C17 C18 1.55(1) yes . .
C17 C19 1.50(2) yes . .
C40 C41 1.40(1) yes . .
C40 C45 1.37(1) yes . .
C41 C42 1.39(1) yes . .
C42 C43 1.33(2) yes . .
C43 C44 1.37(2) yes . .
C44 C45 1.45(1) yes . .

loop_
_geom_torsion_atom_site_label_1
_geom_torsion_atom_site_label_2
_geom_torsion_atom_site_label_3
_geom_torsion_atom_site_label_4
_geom_torsion
_geom_torsion_publ_flag
_geom_torsion_site_symmetry_1
_geom_torsion_site_symmetry_2
_geom_torsion_site_symmetry_3
_geom_torsion_site_symmetry_4
N21 Zn1 S1 C40 -154.8(3) yes . . . .
S1 Zn1 N21 N22 178.1(4) yes . . . .
S1 Zn1 N31 N32 170.6(3) yes . . . .
S1 Zn1 N11 N12 -172.8(3) yes . . . .
Zn1 S1 C40 C41 -36.9(8) yes . . . .
Zn1 N21 N22 C26 -176.0(5) yes . . . .
Zn1 N21 C24 C23 -6(1) yes . . . .
N21 N22 C26 C25 -1.3(9) yes . . . .
N21 N22 B1 N32 57.3(8) yes . . . .
N21 N22 B1 N12 -61.8(8) yes . . . .
Zn1 N31 N32 C36 -179.0(4) yes . . . .
Zn1 N31 C34 C33 0(1) yes . . . .
N31 N32 C36 C35 -0.5(7) yes . . . .
N31 N32 B1 N22 -60.0(6) yes . . . .
N31 N32 B1 N12 59.4(7) yes . . . .
Zn1 N11 N12 C16 -176.5(5) yes . . . .
Zn1 N11 C14 C13 -6(1) yes . . . .
N11 N12 C16 C15 -1.2(8) yes . . . .
N11 N12 B1 N22 57.0(8) yes . . . .
N11 N12 B1 N32 -61.5(7) yes . . . .
C21 C23 C24 N21 112.4(8) yes . . . .
C22 C23 C24 N21 -121.8(8) yes . . . .
N21 C24 C25 C26 0(1) yes . . . .
C24 C25 C26 N22 0(1) yes . . . .
N22 C26 C27 C28 -84(1) yes . . . .
C31 C33 C34 N31 -136.9(6) yes . . . .
C32 C33 C34 N31 99.2(7) yes . . . .
N31 C34 C35 C36 -0.9(7) yes . . . .
C34 C35 C36 N32 0.8(7) yes . . . .
N32 C36 C37 C39 127.2(9) yes . . . .
C11 C13 C14 N11 136.1(7) yes . . . .
C12 C13 C14 N11 -100.1(8) yes . . . .
N11 C14 C15 C16 -0.2(9) yes . . . .
C14 C15 C16 N12 0.8(9) yes . . . .
N12 C16 C17 C18 -90(1) yes . . . .
S1 C40 C41 F41 2(1) yes . . . .
S1 C40 C45 F45 0(1) yes . . . .
S1 C40 C45 C44 -178(1) yes . . . .
F41 C41 C42 F42 0(1) yes . . . .
C40 C41 C42 F42 -175.8(9) yes . . . .
F42 C42 C43 F43 -1(1) yes . . . .
C41 C42 C43 F43 -179(719) yes . . . .
F43 C43 C44 F44 0(2) yes . . . .
C42 C43 C44 F44 -176(1) yes . . . .
F44 C44 C45 F45 0(2) yes . . . .
F44 C44 C45 C40 178(1) yes . . . .
C43 C44 C45 F45 -179(622) yes . . . .
C43 C44 C45 C40 0(2) yes . . . .
